data_7154242
loop_
_publ_author_name
'Kumar, Rakesh'
'Singh, Govindra'
'Todaro, Louis J.'
'Yang, Lijia'
'Zajc, Barbara'

_publ_section_title
;
 E- or Z-Selective synthesis of 4-fluorovinyl-1,2,3-triazoles with
 fluorinated second-generation Julia-Kocienski reagents.
;
_journal_issue 5
_journal_name_full 'Organic &amp; biomolecular chemistry'
_journal_page_first 1536
_journal_page_last 1549
_journal_paper_doi 10.1039/c4ob02179g
_journal_volume 13
_journal_year 2015
_chemical_formula_sum 'C20 H20 F N3'
_chemical_formula_weight 321.39
_chemical_name_systematic (Z)-4-(1-Fluoro-2-phenylprop-1-en-1-yl)-1-(3-phenylpropyl)-1H-1,2,3-triazole
_space_group_IT_number 13
_symmetry_cell_setting monoclinic
_symmetry_space_group_name_Hall '-P 2yc'
_symmetry_space_group_name_H-M 'P 1 2/c 1'
_atom_sites_solution_hydrogens geom
_atom_sites_solution_primary direct
_atom_sites_solution_secondary difmap
_audit_creation_method SHELXL-97
_cell_angle_alpha 90.00
_cell_angle_beta 101.41(3)
_cell_angle_gamma 90.00
_cell_formula_units_Z 4
_cell_length_a 18.306(4)
_cell_length_b 5.6030(11)
_cell_length_c 16.578(3)
_cell_measurement_reflns_used 3804
_cell_measurement_temperature 100(2)
_cell_measurement_theta_max 27.47
_cell_measurement_theta_min 2.95
_cell_volume 1666.8(6)
_computing_cell_refinement 'Bruker XSCANS'
_computing_data_collection 'Bruker XSCANS'
_computing_data_reduction 'Bruker SHELXTL'
_computing_molecular_graphics 'Bruker SHELXTL'
_computing_publication_material 'Bruker SHELXTL'
_computing_structure_refinement 'SHELXL-97 (Sheldrick, 1997)'
_computing_structure_solution 'SHELXS-97 (Sheldrick, 1990)'
_diffrn_ambient_temperature 100(2)
_diffrn_measured_fraction_theta_full 0.995
_diffrn_measured_fraction_theta_max 0.995
_diffrn_measurement_device_type 'Bruker-Nonius KappaCCD'
_diffrn_measurement_method '\w scans'
_diffrn_radiation_monochromator graphite
_diffrn_radiation_source 'fine-focus sealed tube'
_diffrn_radiation_type MoK\a
_diffrn_radiation_wavelength 0.71073
_diffrn_reflns_av_R_equivalents 0.0578
_diffrn_reflns_av_sigmaI/netI 0.0920
_diffrn_reflns_limit_h_max 23
_diffrn_reflns_limit_h_min -23
_diffrn_reflns_limit_k_max 6
_diffrn_reflns_limit_k_min -7
_diffrn_reflns_limit_l_max 21
_diffrn_reflns_limit_l_min -21
_diffrn_reflns_number 5987
_diffrn_reflns_theta_full 27.47
_diffrn_reflns_theta_max 27.47
_diffrn_reflns_theta_min 2.95
_exptl_absorpt_coefficient_mu 0.085
_exptl_absorpt_correction_type none
_exptl_crystal_colour white
_exptl_crystal_density_diffrn 1.281
_exptl_crystal_density_method 'not measured'
_exptl_crystal_description plate
_exptl_crystal_F_000 680
_exptl_crystal_recrystallization_method 'Slow evaporation of a solution in methylene chloride'
_exptl_crystal_size_max 0.30
_exptl_crystal_size_mid 0.28
_exptl_crystal_size_min 0.10
_refine_diff_density_max 0.223
_refine_diff_density_min -0.286
_refine_diff_density_rms 0.052
_refine_ls_extinction_coef 0.0043(19)
_refine_ls_extinction_expression Fc^*^=kFc[1+0.001xFc^2^\l^3^/sin(2\q)]^-1/4^
_refine_ls_extinction_method SHELXL
_refine_ls_goodness_of_fit_ref 1.025
_refine_ls_hydrogen_treatment constr
_refine_ls_matrix_type full
_refine_ls_number_parameters 219
_refine_ls_number_reflns 3804
_refine_ls_number_restraints 0
_refine_ls_restrained_S_all 1.025
_refine_ls_R_factor_all 0.1243
_refine_ls_R_factor_gt 0.0610
_refine_ls_shift/su_max 0.000
_refine_ls_shift/su_mean 0.000
_refine_ls_structure_factor_coef Fsqd
_refine_ls_weighting_details 'calc w=1/[\s^2^(Fo^2^)+(0.0605P)^2^+0.1339P] where P=(Fo^2^+2Fc^2^)/3'
_refine_ls_weighting_scheme calc
_refine_ls_wR_factor_gt 0.1177
_refine_ls_wR_factor_ref 0.1395
_reflns_number_gt 2290
_reflns_number_total 3804
_reflns_threshold_expression >2sigma(I)
_cod_data_source_file c4ob02179g2.cif
_cod_data_source_block x1747l
_cod_depositor_comments
;
The following automatic conversions were performed:

'_symmetry_cell_setting' value 'Monoclinic' changed to 'monoclinic'
according to
/usr/data/users/saulius/crontab/automatic-downloads/rss-feeds/RSC/lib/dictionaries/cif_core.dic
dictionary named 'cif_core.dic' version 2.4.2 from 2011-04-26.

Automatic conversion script
Id: cif_fix_values 2935 2014-11-11 08:27:57Z andrius 

 Adding full bibliography for 7154242.cif.
;
_cod_original_sg_symbol_Hall -P2yc
_cod_original_sg_symbol_H-M P2/c
_cod_database_code 7154242

loop_
_symmetry_equiv_pos_as_xyz
'x, y, z'
'-x, y, -z+1/2'
'-x, -y, -z'
'x, -y, z-1/2'

loop_
_atom_site_label
_atom_site_type_symbol
_atom_site_fract_x
_atom_site_fract_y
_atom_site_fract_z
_atom_site_U_iso_or_equiv
_atom_site_adp_type
_atom_site_occupancy
_atom_site_symmetry_multiplicity
_atom_site_calc_flag
_atom_site_refinement_flags
F F 0.28638(7) 0.3786(2) 0.16325(6) 0.0285(3) Uani 1 1 d .
N1 N 0.22856(9) 0.4210(3) -0.08763(9) 0.0219(4) Uani 1 1 d .
N2 N 0.23917(10) 0.6587(3) -0.09231(10) 0.0267(4) Uani 1 1 d .
N3 N 0.27204(10) 0.7311(3) -0.01837(10) 0.0258(4) Uani 1 1 d .
C4 C 0.28228(11) 0.5376(3) 0.03296(12) 0.0216(5) Uani 1 1 d .
C5 C 0.25386(11) 0.3408(4) -0.01124(11) 0.0217(5) Uani 1 1 d .
H5A H 0.2524 0.1816 0.0081 0.026 Uiso 1 1 calc R
C6 C 0.31545(12) 0.5556(4) 0.12079(12) 0.0227(5) Uani 1 1 d .
C7 C 0.36379(11) 0.7068(4) 0.16268(11) 0.0221(5) Uani 1 1 d .
C8 C 0.19121(12) 0.2910(4) -0.16115(11) 0.0251(5) Uani 1 1 d .
H8A H 0.2120 0.1276 -0.1599 0.030 Uiso 1 1 calc R
H8B H 0.2015 0.3722 -0.2108 0.030 Uiso 1 1 calc R
C9 C 0.10710(12) 0.2759(4) -0.16699(12) 0.0264(5) Uani 1 1 d .
H9A H 0.0834 0.2250 -0.2233 0.032 Uiso 1 1 calc R
H9B H 0.0879 0.4367 -0.1578 0.032 Uiso 1 1 calc R
C10 C 0.08453(12) 0.1023(4) -0.10505(13) 0.0320(6) Uani 1 1 d .
H10A H 0.1058 -0.0568 -0.1124 0.038 Uiso 1 1 calc R
H10B H 0.1060 0.1577 -0.0486 0.038 Uiso 1 1 calc R
C11 C 0.00099(12) 0.0795(4) -0.11416(11) 0.0255(5) Uani 1 1 d .
C12 C -0.04002(13) 0.2607(4) -0.08700(12) 0.0300(6) Uani 1 1 d .
H12A H -0.0149 0.3981 -0.0618 0.036 Uiso 1 1 calc R
C13 C -0.11681(14) 0.2455(4) -0.09586(13) 0.0346(6) Uani 1 1 d .
H13A H -0.1437 0.3712 -0.0765 0.041 Uiso 1 1 calc R
C14 C -0.15411(13) 0.0484(4) -0.13263(13) 0.0326(6) Uani 1 1 d .
H14A H -0.2067 0.0375 -0.1389 0.039 Uiso 1 1 calc R
C15 C -0.11481(14) -0.1320(4) -0.16007(14) 0.0369(6) Uani 1 1 d .
H15A H -0.1404 -0.2685 -0.1854 0.044 Uiso 1 1 calc R
C16 C -0.03775(14) -0.1169(4) -0.15108(14) 0.0345(6) Uani 1 1 d .
H16A H -0.0113 -0.2433 -0.1706 0.041 Uiso 1 1 calc R
C17 C 0.40084(13) 0.9015(4) 0.12244(12) 0.0283(5) Uani 1 1 d .
H17A H 0.3903 0.8778 0.0627 0.042 Uiso 1 1 calc R
H17B H 0.4548 0.8962 0.1432 0.042 Uiso 1 1 calc R
H17C H 0.3815 1.0571 0.1353 0.042 Uiso 1 1 calc R
C21 C 0.38418(11) 0.6915(4) 0.25449(12) 0.0233(5) Uani 1 1 d .
C22 C 0.36684(12) 0.8809(4) 0.30216(11) 0.0258(5) Uani 1 1 d .
H22A H 0.3430 1.0192 0.2762 0.031 Uiso 1 1 calc R
C23 C 0.38436(12) 0.8677(4) 0.38712(12) 0.0308(6) Uani 1 1 d .
H23A H 0.3720 0.9965 0.4192 0.037 Uiso 1 1 calc R
C24 C 0.41966(12) 0.6686(4) 0.42553(13) 0.0329(6) Uani 1 1 d .
H24A H 0.4318 0.6606 0.4839 0.039 Uiso 1 1 calc R
C25 C 0.43739(13) 0.4808(4) 0.37875(13) 0.0345(6) Uani 1 1 d .
H25A H 0.4617 0.3436 0.4051 0.041 Uiso 1 1 calc R
C26 C 0.41987(12) 0.4922(4) 0.29369(12) 0.0298(6) Uani 1 1 d .
H26A H 0.4323 0.3628 0.2619 0.036 Uiso 1 1 calc R

loop_
_atom_site_aniso_label
_atom_site_aniso_U_11
_atom_site_aniso_U_22
_atom_site_aniso_U_33
_atom_site_aniso_U_23
_atom_site_aniso_U_13
_atom_site_aniso_U_12
F 0.0312(8) 0.0282(7) 0.0256(6) 0.0023(5) 0.0046(5) -0.0069(6)
N1 0.0220(10) 0.0199(10) 0.0231(9) -0.0016(8) 0.0030(7) -0.0001(8)
N2 0.0303(11) 0.0226(10) 0.0263(10) 0.0003(8) 0.0035(8) -0.0001(8)
N3 0.0293(11) 0.0226(10) 0.0250(10) -0.0016(8) 0.0041(8) 0.0000(8)
C4 0.0209(12) 0.0193(11) 0.0252(11) -0.0010(9) 0.0062(9) 0.0001(9)
C5 0.0214(12) 0.0219(11) 0.0218(10) 0.0032(9) 0.0042(8) 0.0025(10)
C6 0.0234(12) 0.0220(11) 0.0244(11) 0.0033(9) 0.0089(9) 0.0012(10)
C7 0.0202(12) 0.0236(12) 0.0229(10) 0.0005(9) 0.0052(8) 0.0015(9)
C8 0.0266(13) 0.0255(12) 0.0219(10) -0.0014(9) 0.0015(9) 0.0013(10)
C9 0.0238(13) 0.0282(12) 0.0260(11) -0.0008(10) 0.0019(9) 0.0005(10)
C10 0.0260(13) 0.0360(14) 0.0323(12) 0.0077(11) 0.0020(10) -0.0003(11)
C11 0.0258(13) 0.0294(13) 0.0202(10) 0.0086(10) 0.0023(9) 0.0012(10)
C12 0.0337(15) 0.0327(13) 0.0240(11) -0.0054(10) 0.0066(9) -0.0065(11)
C13 0.0364(15) 0.0338(14) 0.0381(13) 0.0033(11) 0.0182(11) 0.0058(12)
C14 0.0253(14) 0.0334(14) 0.0392(13) 0.0125(11) 0.0066(10) 0.0005(11)
C15 0.0361(15) 0.0248(13) 0.0481(15) 0.0019(11) 0.0044(12) -0.0067(11)
C16 0.0329(15) 0.0235(13) 0.0483(14) -0.0011(11) 0.0105(11) 0.0025(11)
C17 0.0285(13) 0.0299(13) 0.0256(11) -0.0026(10) 0.0035(9) -0.0055(10)
C21 0.0187(12) 0.0285(12) 0.0225(10) -0.0003(9) 0.0037(8) -0.0045(10)
C22 0.0249(13) 0.0287(13) 0.0248(11) 0.0004(10) 0.0070(9) 0.0000(10)
C23 0.0275(13) 0.0376(14) 0.0286(12) -0.0055(11) 0.0091(10) -0.0053(11)
C24 0.0251(13) 0.0489(15) 0.0234(11) 0.0034(11) 0.0016(9) -0.0092(12)
C25 0.0315(14) 0.0335(14) 0.0344(13) 0.0055(11) -0.0041(10) -0.0045(11)
C26 0.0299(14) 0.0269(13) 0.0301(12) -0.0030(10) -0.0001(10) -0.0029(10)

loop_
_atom_type_symbol
_atom_type_description
_atom_type_scat_dispersion_real
_atom_type_scat_dispersion_imag
_atom_type_scat_source
C C 0.0033 0.0016 'International Tables Vol C Tables 4.2.6.8 and 6.1.1.4'
H H 0.0000 0.0000 'International Tables Vol C Tables 4.2.6.8 and 6.1.1.4'
N N 0.0061 0.0033 'International Tables Vol C Tables 4.2.6.8 and 6.1.1.4'
F F 0.0171 0.0103 'International Tables Vol C Tables 4.2.6.8 and 6.1.1.4'

loop_
_geom_angle_atom_site_label_1
_geom_angle_atom_site_label_2
_geom_angle_atom_site_label_3
_geom_angle
C5 N1 N2 111.07(16)
C5 N1 C8 129.54(17)
N2 N1 C8 119.36(16)
N3 N2 N1 107.11(15)
N2 N3 C4 108.41(16)
N3 C4 C5 108.35(16)
N3 C4 C6 122.82(17)
C5 C4 C6 128.77(18)
N1 C5 C4 105.05(17)
C7 C6 F 118.59(17)
C7 C6 C4 132.08(18)
F C6 C4 109.31(16)
C6 C7 C21 120.35(18)
C6 C7 C17 123.04(18)
C21 C7 C17 116.61(17)
N1 C8 C9 112.26(16)
C8 C9 C10 113.33(17)
C11 C10 C9 112.89(17)
C16 C11 C12 117.5(2)
C16 C11 C10 122.1(2)
C12 C11 C10 120.41(19)
C13 C12 C11 121.5(2)
C14 C13 C12 120.0(2)
C15 C14 C13 119.5(2)
C14 C15 C16 120.5(2)
C11 C16 C15 121.0(2)
C26 C21 C22 119.00(18)
C26 C21 C7 121.44(18)
C22 C21 C7 119.56(18)
C23 C22 C21 120.2(2)
C24 C23 C22 120.4(2)
C23 C24 C25 119.8(2)
C24 C25 C26 120.2(2)
C25 C26 C21 120.4(2)

loop_
_geom_bond_atom_site_label_1
_geom_bond_atom_site_label_2
_geom_bond_distance
F C6 1.382(2)
N1 C5 1.337(2)
N1 N2 1.350(2)
N1 C8 1.468(2)
N2 N3 1.318(2)
N3 C4 1.368(2)
C4 C5 1.369(3)
C4 C6 1.466(3)
C6 C7 1.319(3)
C7 C21 1.496(3)
C7 C17 1.508(3)
C8 C9 1.526(3)
C9 C10 1.529(3)
C10 C11 1.512(3)
C11 C16 1.384(3)
C11 C12 1.390(3)
C12 C13 1.387(3)
C13 C14 1.376(3)
C14 C15 1.370(3)
C15 C16 1.391(3)
C21 C26 1.389(3)
C21 C22 1.396(3)
C22 C23 1.383(3)
C23 C24 1.380(3)
C24 C25 1.383(3)
C25 C26 1.384(3)
